data_7113807
loop_
_publ_author_name
'Boiocchi, Massimo'
'Colucci, Guido'
'Licchelli, Maurizio'
'Monzani, Enrico'
'Sacchi, Donatella'

_publ_section_title
;
 Light-emitting charge transfer species promoted by metal ion
 coordinationElectronic Supplementary Information (ESI) available:
 synthesis of ligands I and II; experimental details for
 spectrophotometric, spectrofluorimetric and NMR determinations;
 additional figures (Fig. S1 and Fig. S2). See
 http://www.rsc.org/suppdata/cc/b3/b309148a/
;
_journal_issue 23
_journal_name_full 'Chemical Communications'
_journal_page_first 2906
_journal_paper_doi 10.1039/b309148a
_journal_year 2003
_chemical_formula_moiety 'C51 H45 N5 O Zn, 2(C F3 O3 S)'
_chemical_formula_sum 'C53 H45 F6 N5 O7 S2 Zn'
_chemical_formula_weight 1107.47
_chemical_name_common
;
(Naphthalen-1-ylmethyl-(1-(6-(1-(naphthalen-1-ylmethylimino)-
ethyl) -pyridin-2-yl)-ethylidene)-amine)(1-(6-(1-(Naphthalen-1-
ylmethylimino) -ethyl)-pyridin-2-yl)-
ethanone)zinc(ii)trifluoromethanesulfonate
;
_chemical_name_systematic
;
(Naphthalen-1-ylmethyl-(1-{6-[1-(naphthalen-1-ylmethylimino)-ethyl]
-pyridin-2-yl}-ethylidene)-amine)(1-{6-[1-(Naphthalen-1-ylmethylimino)
-ethyl]-pyridin-2-yl}-ethanone)zinc(II)trifluoromethanesulfonate
;
_space_group_IT_number 9
_symmetry_cell_setting monoclinic
_symmetry_Int_Tables_number 9
_symmetry_space_group_name_Hall 'C -2yc'
_symmetry_space_group_name_H-M 'C 1 c 1'
_atom_sites_solution_hydrogens geom
_atom_sites_solution_primary direct
_atom_sites_solution_secondary difmap
_audit_creation_method SHELXL-97
_cell_angle_alpha 90.00
_cell_angle_beta 110.554(3)
_cell_angle_gamma 90.00
_cell_formula_units_Z 4
_cell_length_a 15.8076(17)
_cell_length_b 19.059(2)
_cell_length_c 17.956(2)
_cell_measurement_reflns_used 3348
_cell_measurement_temperature 293(2)
_cell_measurement_theta_max 10
_cell_measurement_theta_min 2
_cell_volume 5065.4(10)
_computing_cell_refinement 'SAINT (Bruker-Axs Inc.)'
_computing_data_collection 'SMART (Bruker-Axs Inc.)'
_computing_data_reduction 'SAINT (Bruker-Axs Inc.)'
_computing_molecular_graphics 'Ortep-3 for Windows (Farruggia, 1997)'
_computing_publication_material 'WinGX publication routines (Farrugia, 1999)'
_computing_structure_refinement 'SHELXL-97 (Sheldrick, 1997)'
_computing_structure_solution 'SIR97 (Altomare et al, 1999)'
_diffrn_ambient_temperature 293(2)
_diffrn_detector_area_resol_mean 8.333
_diffrn_measured_fraction_theta_full 1.000
_diffrn_measured_fraction_theta_max 1.000
_diffrn_measurement_device_type 'Bruker-Axs Smart-Apex CCD'
_diffrn_measurement_method 'omega scan'
_diffrn_radiation_monochromator graphite
_diffrn_radiation_source 'fine-focus sealed tube'
_diffrn_radiation_type MoK\a
_diffrn_radiation_wavelength 0.71073
_diffrn_reflns_av_R_equivalents 0.0429
_diffrn_reflns_av_sigmaI/netI 0.0906
_diffrn_reflns_limit_h_max 20
_diffrn_reflns_limit_h_min -20
_diffrn_reflns_limit_k_max 25
_diffrn_reflns_limit_k_min -25
_diffrn_reflns_limit_l_max 23
_diffrn_reflns_limit_l_min -23
_diffrn_reflns_number 26666
_diffrn_reflns_theta_full 28.00
_diffrn_reflns_theta_max 28.00
_diffrn_reflns_theta_min 1.74
_exptl_absorpt_coefficient_mu 0.647
_exptl_absorpt_correction_T_max 0.881
_exptl_absorpt_correction_T_min 0.877
_exptl_absorpt_correction_type multi-scan
_exptl_absorpt_process_details 'Sadabs (Sheldrick, 1996)'
_exptl_crystal_colour 'light yellow'
_exptl_crystal_density_diffrn 1.452
_exptl_crystal_density_method 'not measured'
_exptl_crystal_description irregular
_exptl_crystal_F_000 2280
_exptl_crystal_size_max 0.3
_exptl_crystal_size_mid 0.22
_exptl_crystal_size_min 0.2
_refine_diff_density_max 0.602
_refine_diff_density_min -0.281
_refine_diff_density_rms 0.066
_refine_ls_abs_structure_details 'Flack H D (1983), Acta Cryst. A39, 876-881'
_refine_ls_abs_structure_Flack 0.164(16)
_refine_ls_extinction_method none
_refine_ls_goodness_of_fit_ref 0.983
_refine_ls_hydrogen_treatment mixed
_refine_ls_matrix_type full
_refine_ls_number_parameters 667
_refine_ls_number_reflns 12006
_refine_ls_number_restraints 21
_refine_ls_restrained_S_all 0.984
_refine_ls_R_factor_all 0.1415
_refine_ls_R_factor_gt 0.0700
_refine_ls_shift/su_max 0.010
_refine_ls_shift/su_mean 0.001
_refine_ls_structure_factor_coef Fsqd
_refine_ls_weighting_details 'calc w==1/[\s^2^(Fo^2^)+(0.1115P)^2^+0.0000P] where P==(Fo^2^+2Fc^2^)/3'
_refine_ls_weighting_scheme calc
_refine_ls_wR_factor_gt 0.1738
_refine_ls_wR_factor_ref 0.2166
_reflns_number_gt 6100
_reflns_number_total 12008
_reflns_threshold_expression >2sigma(I)
_cod_data_source_file b309148a.txt
_cod_data_source_block guidom
_cod_database_code 7113807

loop_
_symmetry_equiv_pos_as_xyz
'x, y, z'
'x, -y, z+1/2'
'x+1/2, y+1/2, z'
'x+1/2, -y+1/2, z+1/2'

loop_
_atom_site_label
_atom_site_type_symbol
_atom_site_fract_x
_atom_site_fract_y
_atom_site_fract_z
_atom_site_U_iso_or_equiv
_atom_site_adp_type
_atom_site_occupancy
_atom_site_symmetry_multiplicity
_atom_site_calc_flag
_atom_site_refinement_flags
Zn1 Zn 0.78644(5) 0.84913(3) 0.53619(5) 0.0641(2) Uani 1 1 d .
N1 N 0.8115(4) 0.7734(3) 0.4541(4) 0.0712(14) Uani 1 1 d .
N2 N 0.9194(3) 0.8271(3) 0.5893(3) 0.0627(12) Uani 1 1 d .
N3 N 0.8336(3) 0.9147(3) 0.6485(3) 0.0695(13) Uani 1 1 d .
N4 N 0.7296(4) 0.9356(3) 0.4627(3) 0.0712(14) Uani 1 1 d .
N5 N 0.6561(3) 0.8450(2) 0.5324(3) 0.0557(11) Uani 1 1 d .
O1 O 0.7677(3) 0.7486(3) 0.6131(3) 0.0830(14) Uani 1 1 d .
C1 C 0.4437(6) 0.7139(5) 0.3878(6) 0.101(3) Uani 1 1 d .
H1 H 0.3831 0.7263 0.3726 0.121 Uiso 1 1 calc R
C2 C 0.4754(8) 0.6591(5) 0.4342(6) 0.109(3) Uani 1 1 d .
H2 H 0.4368 0.6340 0.4532 0.131 Uiso 1 1 calc R
C3 C 0.5649(7) 0.6378(4) 0.4552(5) 0.093(2) Uani 1 1 d .
H3 H 0.5840 0.5979 0.4866 0.112 Uiso 1 1 calc R
C4 C 0.6244(6) 0.6730(4) 0.4317(4) 0.085(2) Uani 1 1 d .
H4 H 0.6841 0.6582 0.4463 0.102 Uiso 1 1 calc R
C5 C 0.5922(4) 0.7361(3) 0.3817(4) 0.0689(16) Uani 1 1 d .
C6 C 0.5027(5) 0.7530(4) 0.3619(4) 0.0801(19) Uani 1 1 d .
C7 C 0.4688(7) 0.8148(5) 0.3116(5) 0.106(3) Uani 1 1 d .
H7 H 0.4091 0.8293 0.2980 0.127 Uiso 1 1 calc R
C8 C 0.5295(8) 0.8511(5) 0.2847(5) 0.106(3) Uani 1 1 d .
H8 H 0.5098 0.8901 0.2520 0.127 Uiso 1 1 calc R
C9 C 0.6171(6) 0.8298(4) 0.3061(5) 0.090(2) Uani 1 1 d .
H9 H 0.6553 0.8548 0.2864 0.108 Uiso 1 1 calc R
C10 C 0.6519(5) 0.7743(4) 0.3543(4) 0.0833(19) Uani 1 1 d .
C11 C 0.7497(5) 0.7527(4) 0.3723(5) 0.089(2) Uani 1 1 d .
H11A H 0.7523 0.7022 0.3669 0.106 Uiso 1 1 calc R
H11B H 0.7714 0.7739 0.3332 0.106 Uiso 1 1 calc R
C12 C 0.8936(5) 0.7514(3) 0.4763(5) 0.077(2) Uani 1 1 d .
C13 C 0.9299(6) 0.7041(4) 0.4291(6) 0.106(3) Uani 1 1 d .
H13A H 0.8826 0.6921 0.3802 0.127 Uiso 1 1 calc R
H13B H 0.9529 0.6622 0.4590 0.127 Uiso 1 1 calc R
H13C H 0.9777 0.7274 0.4176 0.127 Uiso 1 1 calc R
C14 C 0.9547(4) 0.7784(3) 0.5560(4) 0.0695(17) Uani 1 1 d .
C15 C 1.0444(5) 0.7584(4) 0.5921(5) 0.085(2) Uani 1 1 d .
H15 H 1.0701 0.7247 0.5692 0.102 Uiso 1 1 calc R
C16 C 1.0936(5) 0.7897(5) 0.6622(6) 0.097(3) Uani 1 1 d .
H16 H 1.1536 0.7766 0.6874 0.116 Uiso 1 1 calc R
C17 C 1.0582(5) 0.8386(4) 0.6958(5) 0.083(2) Uani 1 1 d .
H17 H 1.0929 0.8600 0.7432 0.100 Uiso 1 1 calc R
C18 C 0.9675(4) 0.8567(3) 0.6577(4) 0.0681(17) Uani 1 1 d .
C19 C 0.9185(5) 0.9083(4) 0.6876(4) 0.0697(16) Uani 1 1 d .
C20 C 0.9690(6) 0.9503(5) 0.7626(4) 0.099(2) Uani 1 1 d .
H20A H 0.9277 0.9815 0.7744 0.119 Uiso 1 1 calc R
H20B H 1.0163 0.9771 0.7541 0.119 Uiso 1 1 calc R
H20C H 0.9947 0.9187 0.8064 0.119 Uiso 1 1 calc R
C21 C 0.7765(6) 0.9673(4) 0.6677(5) 0.086(2) Uani 1 1 d .
H21A H 0.7416 0.9924 0.6198 0.103 Uiso 1 1 calc R
H21B H 0.8144 1.0009 0.7053 0.103 Uiso 1 1 calc R
C22 C 0.7124(6) 0.9319(4) 0.7036(4) 0.086(2) Uani 1 1 d .
C23 C 0.7378(6) 0.8755(5) 0.7529(4) 0.089(2) Uani 1 1 d .
H23 H 0.7963 0.8586 0.7654 0.107 Uiso 1 1 calc R
C24 C 0.6824(8) 0.8424(5) 0.7850(5) 0.103(3) Uani 1 1 d .
H24 H 0.7047 0.8064 0.8216 0.124 Uiso 1 1 calc R
C25 C 0.5952(9) 0.8618(6) 0.7636(6) 0.117(3) Uani 1 1 d .
H25 H 0.5558 0.8364 0.7814 0.140 Uiso 1 1 calc R
C26 C 0.5630(6) 0.9224(5) 0.7128(5) 0.099(3) Uani 1 1 d .
C27 C 0.6230(5) 0.9573(5) 0.6845(4) 0.092(2) Uani 1 1 d .
C28 C 0.5901(6) 1.0191(5) 0.6330(5) 0.103(3) Uani 1 1 d .
H28 H 0.6298 1.0436 0.6146 0.124 Uiso 1 1 calc R
C29 C 0.5019(8) 1.0413(7) 0.6115(7) 0.136(4) Uani 1 1 d .
H29 H 0.4804 1.0795 0.5779 0.163 Uiso 1 1 calc R
C30 C 0.4432(9) 1.0015(7) 0.6447(8) 0.135(4) Uani 1 1 d .
H30 H 0.3838 1.0162 0.6330 0.162 Uiso 1 1 calc R
C31 C 0.4725(7) 0.9446(8) 0.6914(7) 0.131(4) Uani 1 1 d .
H31 H 0.4329 0.9199 0.7096 0.157 Uiso 1 1 calc R
C32 C 1.1040(9) 0.9443(6) 0.5424(9) 0.128(3) Uani 1 1 d .
H32 H 1.1562 0.9236 0.5400 0.153 Uiso 1 1 calc R
C33 C 1.1107(10) 0.9848(8) 0.6043(8) 0.140(4) Uani 1 1 d .
H33 H 1.1658 0.9908 0.6454 0.168 Uiso 1 1 calc R
C34 C 1.0302(9) 1.0194(6) 0.6061(7) 0.128(3) Uani 1 1 d .
H34 H 1.0350 1.0502 0.6475 0.153 Uiso 1 1 calc R
C35 C 0.9481(6) 1.0084(4) 0.5498(5) 0.090(2) Uani 1 1 d .
H35 H 0.8966 1.0295 0.5535 0.107 Uiso 1 1 calc R
C36 C 0.9425(7) 0.9624(5) 0.4827(6) 0.100(3) Uani 1 1 d .
C37 C 1.0248(6) 0.9315(4) 0.4822(6) 0.093(2) Uani 1 1 d .
C38 C 1.0169(9) 0.8872(5) 0.4140(8) 0.126(4) Uani 1 1 d .
H38 H 1.0688 0.8647 0.4132 0.151 Uiso 1 1 calc R
C39 C 0.9402(10) 0.8767(6) 0.3524(8) 0.130(4) Uani 1 1 d .
H39 H 0.9387 0.8487 0.3095 0.156 Uiso 1 1 calc R
C40 C 0.8605(7) 0.9104(5) 0.3556(6) 0.102(3) Uani 1 1 d .
H40 H 0.8059 0.9054 0.3137 0.123 Uiso 1 1 calc R
C41 C 0.8648(6) 0.9501(4) 0.4207(6) 0.098(3) Uani 1 1 d .
C42 C 0.7770(6) 0.9839(5) 0.4235(6) 0.098(3) Uani 1 1 d .
H42A H 0.7915 1.0276 0.4529 0.118 Uiso 1 1 calc R
H42B H 0.7370 0.9944 0.3699 0.118 Uiso 1 1 calc R
C43 C 0.6482(4) 0.9486(3) 0.4549(4) 0.0674(15) Uani 1 1 d .
C44 C 0.5947(5) 1.0100(4) 0.4110(5) 0.092(2) Uani 1 1 d .
H44A H 0.6319 1.0385 0.3908 0.111 Uiso 1 1 calc R
H44B H 0.5746 1.0374 0.4465 0.111 Uiso 1 1 calc R
H44C H 0.5432 0.9936 0.3676 0.111 Uiso 1 1 calc R
C45 C 0.6037(4) 0.8971(3) 0.4921(3) 0.0583(13) Uani 1 1 d .
C46 C 0.5130(4) 0.9009(4) 0.4861(4) 0.0693(16) Uani 1 1 d .
H46 H 0.4757 0.9363 0.4567 0.083 Uiso 1 1 calc R
C47 C 0.4808(4) 0.8519(4) 0.5240(4) 0.0769(18) Uani 1 1 d .
H47 H 0.4212 0.8543 0.5218 0.092 Uiso 1 1 calc R
C48 C 0.5361(4) 0.7985(4) 0.5658(4) 0.0712(17) Uani 1 1 d .
H48 H 0.5138 0.7643 0.5909 0.085 Uiso 1 1 calc R
C49 C 0.6235(4) 0.7967(3) 0.5698(3) 0.0581(13) Uani 1 1 d .
C50 C 0.6930(5) 0.7430(4) 0.6133(4) 0.0709(18) Uani 1 1 d .
C51 C 0.6666(6) 0.6863(4) 0.6584(5) 0.091(2) Uani 1 1 d .
H51A H 0.7174 0.6561 0.6829 0.109 Uiso 1 1 calc R
H51B H 0.6178 0.6595 0.6225 0.109 Uiso 1 1 calc R
H51C H 0.6475 0.7069 0.6987 0.109 Uiso 1 1 calc R
S1 S 0.29707(15) 1.01972(13) 0.33137(19) 0.1110(8) Uani 1 1 d D
O2 O 0.3762(5) 1.0340(4) 0.3983(7) 0.194(5) Uani 1 1 d D
O3 O 0.3215(11) 0.9748(7) 0.2809(9) 0.262(7) Uani 1 1 d D
O4 O 0.2437(5) 1.0779(3) 0.3027(5) 0.136(3) Uani 1 1 d D
C52 C 0.2393(7) 0.9611(7) 0.3648(8) 0.145(4) Uani 1 1 d D
F1 F 0.2741(6) 0.9077(5) 0.4021(8) 0.251(6) Uani 1 1 d D
F2 F 0.1612(5) 0.9408(5) 0.3102(6) 0.196(3) Uani 1 1 d D
F3 F 0.2020(11) 0.9959(7) 0.4152(8) 0.289(7) Uani 1 1 d D
S2 S 0.7950(3) 1.1661(2) 0.6095(3) 0.1813(17) Uani 1 1 d D
O5 O 0.7566(8) 1.1797(6) 0.6683(7) 0.216(6) Uani 1 1 d D
O6 O 0.7423(17) 1.1176(8) 0.5500(10) 0.383(16) Uani 1 1 d D
O7 O 0.8891(8) 1.1663(12) 0.6372(9) 0.360(14) Uani 1 1 d D
C53 C 0.7715(7) 1.2317(10) 0.5442(8) 0.236(12) Uani 1 1 d D
F4 F 0.6923(9) 1.2480(9) 0.5087(10) 0.353(12) Uani 1 1 d D
F5 F 0.8108(7) 1.2368(6) 0.4924(6) 0.218(4) Uani 1 1 d D
F6 F 0.8145(18) 1.2880(7) 0.5954(14) 0.49(2) Uani 1 1 d D

loop_
_atom_site_aniso_label
_atom_site_aniso_U_11
_atom_site_aniso_U_22
_atom_site_aniso_U_33
_atom_site_aniso_U_23
_atom_site_aniso_U_13
_atom_site_aniso_U_12
Zn1 0.0473(3) 0.0618(3) 0.0790(4) 0.0066(4) 0.0169(3) 0.0018(4)
N1 0.060(3) 0.065(3) 0.092(4) -0.005(3) 0.030(3) -0.008(3)
N2 0.052(3) 0.049(3) 0.082(4) 0.010(3) 0.017(3) -0.003(2)
N3 0.060(3) 0.067(3) 0.080(3) 0.001(3) 0.023(3) -0.005(2)
N4 0.068(3) 0.064(3) 0.085(4) 0.016(3) 0.030(3) -0.002(3)
N5 0.052(2) 0.060(3) 0.054(3) -0.002(2) 0.017(2) 0.001(2)
O1 0.070(3) 0.070(3) 0.105(4) 0.015(3) 0.025(3) 0.006(2)
C1 0.093(5) 0.111(7) 0.109(6) -0.037(6) 0.048(5) -0.034(5)
C2 0.144(9) 0.092(6) 0.111(7) -0.009(5) 0.069(7) -0.022(6)
C3 0.132(7) 0.064(4) 0.093(5) 0.005(4) 0.050(5) -0.017(4)
C4 0.112(6) 0.075(4) 0.066(4) -0.009(3) 0.029(4) -0.008(4)
C5 0.077(4) 0.072(4) 0.057(3) -0.015(3) 0.023(3) -0.019(3)
C6 0.071(4) 0.093(5) 0.067(4) -0.023(4) 0.013(3) -0.011(4)
C7 0.106(6) 0.102(6) 0.084(5) -0.021(5) 0.002(5) 0.013(5)
C8 0.132(8) 0.096(6) 0.075(5) 0.018(4) 0.016(5) 0.003(6)
C9 0.100(6) 0.085(5) 0.079(5) 0.003(4) 0.023(4) -0.017(4)
C10 0.092(5) 0.082(5) 0.077(4) -0.014(4) 0.031(4) -0.019(4)
C11 0.076(4) 0.091(5) 0.105(6) -0.023(4) 0.039(4) -0.021(4)
C12 0.067(4) 0.052(4) 0.115(6) 0.007(4) 0.037(4) 0.002(3)
C13 0.095(6) 0.074(5) 0.160(9) -0.022(5) 0.059(6) -0.006(4)
C14 0.058(3) 0.058(4) 0.098(5) 0.021(3) 0.034(4) 0.001(3)
C15 0.062(4) 0.083(5) 0.111(6) 0.023(4) 0.032(4) 0.012(3)
C16 0.060(4) 0.120(7) 0.106(6) 0.043(5) 0.024(4) 0.017(4)
C17 0.062(4) 0.103(5) 0.078(4) 0.026(4) 0.015(3) -0.001(4)
C18 0.057(3) 0.072(4) 0.070(4) 0.026(3) 0.015(3) -0.013(3)
C19 0.073(4) 0.069(4) 0.063(4) 0.017(3) 0.018(3) -0.015(3)
C20 0.093(5) 0.118(6) 0.068(4) -0.015(4) 0.006(4) -0.020(5)
C21 0.102(6) 0.073(5) 0.078(5) -0.002(4) 0.027(4) 0.005(4)
C22 0.092(5) 0.106(6) 0.047(4) -0.017(4) 0.008(4) 0.006(4)
C23 0.102(6) 0.095(5) 0.061(4) -0.009(4) 0.016(4) 0.002(5)
C24 0.131(8) 0.111(7) 0.071(5) -0.001(4) 0.039(5) 0.002(6)
C25 0.151(10) 0.129(8) 0.089(6) -0.011(6) 0.067(7) -0.024(7)
C26 0.084(5) 0.124(7) 0.094(6) -0.039(5) 0.037(5) 0.002(5)
C27 0.090(5) 0.114(6) 0.071(4) -0.034(4) 0.028(4) -0.007(5)
C28 0.099(6) 0.104(6) 0.096(6) -0.019(5) 0.020(5) 0.028(5)
C29 0.114(8) 0.148(10) 0.133(8) -0.031(8) 0.028(7) 0.017(7)
C30 0.119(8) 0.129(9) 0.134(9) -0.054(8) 0.017(7) 0.024(7)
C31 0.107(7) 0.161(11) 0.128(8) -0.059(8) 0.045(6) -0.012(7)
C32 0.140(10) 0.108(8) 0.144(10) 0.038(7) 0.061(9) -0.003(7)
C33 0.157(12) 0.141(10) 0.123(9) 0.048(8) 0.049(8) -0.028(9)
C34 0.151(10) 0.108(7) 0.132(9) 0.031(6) 0.060(9) -0.023(7)
C35 0.103(6) 0.073(5) 0.095(5) 0.016(4) 0.037(5) -0.012(4)
C36 0.119(7) 0.085(5) 0.105(6) 0.031(5) 0.051(6) -0.022(5)
C37 0.086(5) 0.081(5) 0.132(7) 0.028(5) 0.065(6) 0.003(4)
C38 0.149(10) 0.086(6) 0.169(11) 0.023(7) 0.089(9) -0.005(6)
C39 0.156(10) 0.126(8) 0.133(9) -0.001(7) 0.085(9) -0.038(8)
C40 0.123(8) 0.091(6) 0.110(7) -0.001(5) 0.062(6) -0.032(5)
C41 0.098(6) 0.083(5) 0.117(7) 0.029(5) 0.044(6) -0.024(5)
C42 0.078(5) 0.095(6) 0.127(7) 0.036(5) 0.045(5) -0.001(4)
C43 0.054(3) 0.067(4) 0.074(4) 0.011(3) 0.013(3) 0.002(3)
C44 0.081(5) 0.077(5) 0.107(6) 0.035(4) 0.019(4) 0.013(4)
C45 0.057(3) 0.055(3) 0.057(3) -0.001(3) 0.014(3) -0.006(3)
C46 0.057(3) 0.076(4) 0.075(4) 0.002(3) 0.024(3) 0.009(3)
C47 0.056(3) 0.097(5) 0.080(4) -0.004(4) 0.026(3) -0.001(4)
C48 0.075(4) 0.075(4) 0.067(4) -0.007(3) 0.030(3) -0.020(3)
C49 0.060(3) 0.056(3) 0.060(3) 0.006(3) 0.023(3) -0.010(3)
C50 0.066(4) 0.060(4) 0.079(4) 0.008(3) 0.015(3) -0.004(3)
C51 0.099(6) 0.077(5) 0.091(5) 0.021(4) 0.027(4) -0.010(4)
S1 0.0816(14) 0.0950(15) 0.152(2) 0.0253(15) 0.0358(15) 0.0175(11)
O2 0.103(5) 0.121(6) 0.269(11) 0.047(6) -0.045(6) -0.015(4)
O3 0.313(18) 0.231(12) 0.335(19) -0.037(12) 0.228(16) 0.041(12)
O4 0.114(5) 0.095(4) 0.163(6) 0.026(4) 0.004(4) 0.020(4)
C52 0.089(7) 0.178(11) 0.159(10) 0.072(9) 0.034(7) 0.016(7)
F1 0.142(6) 0.223(9) 0.340(13) 0.177(10) 0.025(7) 0.007(6)
F2 0.108(5) 0.230(9) 0.224(8) 0.011(7) 0.025(5) -0.029(5)
F3 0.386(18) 0.295(14) 0.304(14) 0.045(12) 0.270(15) 0.017(13)
S2 0.191(4) 0.130(3) 0.236(5) 0.008(3) 0.092(4) 0.065(3)
O5 0.212(10) 0.231(11) 0.259(12) 0.088(10) 0.151(10) 0.124(9)
O6 0.66(4) 0.210(13) 0.268(18) -0.047(13) 0.14(2) -0.23(2)
O7 0.174(10) 0.69(4) 0.206(12) 0.021(17) 0.050(9) 0.218(18)
C53 0.077(8) 0.52(4) 0.143(11) -0.007(17) 0.076(7) -0.022(13)
F4 0.272(12) 0.43(2) 0.48(2) 0.317(19) 0.289(15) 0.225(14)
F5 0.212(9) 0.243(10) 0.260(10) -0.032(8) 0.160(9) -0.033(7)
F6 0.75(5) 0.204(12) 0.78(5) -0.22(2) 0.59(4) -0.24(2)

loop_
_atom_type_symbol
_atom_type_description
_atom_type_scat_dispersion_real
_atom_type_scat_dispersion_imag
_atom_type_scat_source
C C 0.0033 0.0016 'International Tables Vol C Tables 4.2.6.8 and 6.1.1.4'
H H 0.0000 0.0000 'International Tables Vol C Tables 4.2.6.8 and 6.1.1.4'
N N 0.0061 0.0033 'International Tables Vol C Tables 4.2.6.8 and 6.1.1.4'
Zn Zn 0.2839 1.4301 'International Tables Vol C Tables 4.2.6.8 and 6.1.1.4'
S S 0.1246 0.1234 'International Tables Vol C Tables 4.2.6.8 and 6.1.1.4'
O O 0.0106 0.0060 'International Tables Vol C Tables 4.2.6.8 and 6.1.1.4'
F F 0.0171 0.0103 'International Tables Vol C Tables 4.2.6.8 and 6.1.1.4'

loop_
_geom_angle_atom_site_label_1
_geom_angle_atom_site_label_2
_geom_angle_atom_site_label_3
_geom_angle
N2 Zn1 N5 151.37(19)
N2 Zn1 N4 127.0(2)
N5 Zn1 N4 78.79(19)
N2 Zn1 N1 77.2(2)
N5 Zn1 N1 111.74(19)
N4 Zn1 N1 103.4(2)
N2 Zn1 N3 74.4(2)
N5 Zn1 N3 93.69(19)
N4 Zn1 N3 93.5(2)
N1 Zn1 N3 151.6(2)
N2 Zn1 O1 83.27(18)
N5 Zn1 O1 70.50(18)
N4 Zn1 O1 149.26(19)
N1 Zn1 O1 87.2(2)
N3 Zn1 O1 89.81(19)
C12 N1 C11 117.1(6)
C12 N1 Zn1 113.9(5)
C11 N1 Zn1 128.3(4)
C18 N2 C14 121.3(6)
C18 N2 Zn1 120.9(5)
C14 N2 Zn1 117.6(4)
C19 N3 C21 123.2(6)
C19 N3 Zn1 112.8(5)
C21 N3 Zn1 123.3(5)
C43 N4 C42 118.7(6)
C43 N4 Zn1 114.5(4)
C42 N4 Zn1 126.7(4)
C45 N5 C49 120.5(5)
C45 N5 Zn1 114.7(4)
C49 N5 Zn1 124.7(4)
C50 O1 Zn1 113.0(5)
C2 C1 C6 118.9(9)
C2 C1 H1 120.6
C6 C1 H1 120.6
C1 C2 C3 121.8(9)
C1 C2 H2 119.1
C3 C2 H2 119.1
C4 C3 C2 121.9(8)
C4 C3 H3 119.1
C2 C3 H3 119.1
C3 C4 C5 118.0(8)
C3 C4 H4 121.0
C5 C4 H4 121.0
C6 C5 C10 123.0(7)
C6 C5 C4 116.8(6)
C10 C5 C4 120.1(7)
C5 C6 C1 122.6(8)
C5 C6 C7 117.9(7)
C1 C6 C7 119.5(8)
C8 C7 C6 117.7(8)
C8 C7 H7 121.2
C6 C7 H7 121.2
C9 C8 C7 120.5(8)
C9 C8 H8 119.8
C7 C8 H8 119.8
C10 C9 C8 123.8(8)
C10 C9 H9 118.1
C8 C9 H9 118.1
C9 C10 C5 117.0(8)
C9 C10 C11 120.1(7)
C5 C10 C11 122.7(7)
N1 C11 C10 113.6(6)
N1 C11 H11A 108.9
C10 C11 H11A 108.9
N1 C11 H11B 108.9
C10 C11 H11B 108.9
H11A C11 H11B 107.7
N1 C12 C13 124.8(8)
N1 C12 C14 115.1(7)
C13 C12 C14 120.1(7)
C12 C13 H13A 109.5
C12 C13 H13B 109.5
H13A C13 H13B 109.5
C12 C13 H13C 109.5
H13A C13 H13C 109.5
H13B C13 H13C 109.5
N2 C14 C15 120.2(7)
N2 C14 C12 115.7(5)
C15 C14 C12 124.0(7)
C16 C15 C14 118.0(8)
C16 C15 H15 121.0
C14 C15 H15 121.0
C17 C16 C15 121.9(7)
C17 C16 H16 119.1
C15 C16 H16 119.1
C16 C17 C18 118.2(7)
C16 C17 H17 120.9
C18 C17 H17 120.9
N2 C18 C17 120.4(7)
N2 C18 C19 114.8(5)
C17 C18 C19 124.8(7)
N3 C19 C18 116.7(6)
N3 C19 C20 123.6(7)
C18 C19 C20 119.6(6)
C19 C20 H20A 109.5
C19 C20 H20B 109.5
H20A C20 H20B 109.5
C19 C20 H20C 109.5
H20A C20 H20C 109.5
H20B C20 H20C 109.5
N3 C21 C22 110.5(6)
N3 C21 H21A 109.5
C22 C21 H21A 109.5
N3 C21 H21B 109.5
C22 C21 H21B 109.5
H21A C21 H21B 108.1
C23 C22 C27 118.0(9)
C23 C22 C21 122.2(8)
C27 C22 C21 119.9(8)
C24 C23 C22 123.7(9)
C24 C23 H23 118.1
C22 C23 H23 118.1
C25 C24 C23 119.9(9)
C25 C24 H24 120.1
C23 C24 H24 120.1
C24 C25 C26 119.8(9)
C24 C25 H25 120.1
C26 C25 H25 120.1
C27 C26 C31 120.9(11)
C27 C26 C25 118.5(8)
C31 C26 C25 120.6(11)
C26 C27 C22 119.8(9)
C26 C27 C28 118.4(8)
C22 C27 C28 121.8(8)
C29 C28 C27 121.4(11)
C29 C28 H28 119.3
C27 C28 H28 119.3
C28 C29 C30 116.6(12)
C28 C29 H29 121.7
C30 C29 H29 121.7
C31 C30 C29 122.4(12)
C31 C30 H30 118.8
C29 C30 H30 118.8
C30 C31 C26 120.3(13)
C30 C31 H31 119.8
C26 C31 H31 119.8
C33 C32 C37 123.5(13)
C33 C32 H32 118.2
C37 C32 H32 118.2
C32 C33 C34 118.2(13)
C32 C33 H33 120.9
C34 C33 H33 120.9
C35 C34 C33 122.4(12)
C35 C34 H34 118.8
C33 C34 H34 118.8
C34 C35 C36 118.1(10)
C34 C35 H35 120.9
C36 C35 H35 120.9
C41 C36 C37 119.1(10)
C41 C36 C35 123.6(10)
C37 C36 C35 117.3(9)
C32 C37 C36 120.5(10)
C32 C37 C38 123.8(10)
C36 C37 C38 115.8(10)
C39 C38 C37 124.5(11)
C39 C38 H38 117.7
C37 C38 H38 117.7
C38 C39 C40 117.0(11)
C38 C39 H39 121.5
C40 C39 H39 121.5
C41 C40 C39 120.0(10)
C41 C40 H40 120.0
C39 C40 H40 120.0
C36 C41 C40 123.6(10)
C36 C41 C42 117.7(10)
C40 C41 C42 118.7(9)
N4 C42 C41 111.1(6)
N4 C42 H42A 109.4
C41 C42 H42A 109.4
N4 C42 H42B 109.4
C41 C42 H42B 109.4
H42A C42 H42B 108.0
N4 C43 C45 116.2(5)
N4 C43 C44 125.0(6)
C45 C43 C44 118.8(6)
C43 C44 H44A 109.5
C43 C44 H44B 109.5
H44A C44 H44B 109.5
C43 C44 H44C 109.5
H44A C44 H44C 109.5
H44B C44 H44C 109.5
N5 C45 C46 120.2(5)
N5 C45 C43 115.6(5)
C46 C45 C43 124.1(5)
C47 C46 C45 118.7(6)
C47 C46 H46 120.6
C45 C46 H46 120.6
C46 C47 C48 120.2(6)
C46 C47 H47 119.9
C48 C47 H47 119.9
C49 C48 C47 119.1(6)
C49 C48 H48 120.5
C47 C48 H48 120.5
N5 C49 C48 121.1(5)
N5 C49 C50 112.7(5)
C48 C49 C50 126.2(6)
O1 C50 C51 122.3(7)
O1 C50 C49 119.0(6)
C51 C50 C49 118.7(7)
C50 C51 H51A 109.5
C50 C51 H51B 109.5
H51A C51 H51B 109.5
C50 C51 H51C 109.5
H51A C51 H51C 109.5
H51B C51 H51C 109.5
O4 S1 O3 121.6(8)
O4 S1 O2 113.7(5)
O3 S1 O2 107.7(8)
O4 S1 C52 109.2(5)
O3 S1 C52 97.7(8)
O2 S1 C52 104.6(6)
F1 C52 F2 106.2(12)
F1 C52 F3 104.2(12)
F2 C52 F3 96.9(10)
F1 C52 S1 123.2(9)
F2 C52 S1 114.1(8)
F3 C52 S1 108.6(10)
O7 S2 O5 114.6(9)
O7 S2 O6 122.4(13)
O5 S2 O6 112.6(11)
O7 S2 C53 101.4(10)
O5 S2 C53 109.9(6)
O6 S2 C53 91.8(9)
F4 C53 F5 105.6(12)
F4 C53 F6 108.3(18)
F5 C53 F6 99.6(12)
F4 C53 S2 119.3(10)
F5 C53 S2 121.3(12)
F6 C53 S2 100.0(12)

loop_
_geom_bond_atom_site_label_1
_geom_bond_atom_site_label_2
_geom_bond_distance
Zn1 N2 2.024(5)
Zn1 N5 2.039(4)
Zn1 N4 2.106(5)
Zn1 N1 2.196(6)
Zn1 N3 2.265(6)
Zn1 O1 2.440(5)
N1 C12 1.286(9)
N1 C11 1.503(9)
N2 C18 1.323(8)
N2 C14 1.329(8)
N3 C19 1.284(8)
N3 C21 1.467(10)
N4 C43 1.269(8)
N4 C42 1.507(9)
N5 C45 1.332(7)
N5 C49 1.345(7)
O1 C50 1.186(9)
C1 C2 1.321(13)
C1 C6 1.394(11)
C1 H1 0.9300
C2 C3 1.390(14)
C2 H2 0.9300
C3 C4 1.338(11)
C3 H3 0.9300
C4 C5 1.482(10)
C4 H4 0.9300
C5 C6 1.371(10)
C5 C10 1.410(10)
C6 C7 1.466(12)
C7 C8 1.398(14)
C7 H7 0.9300
C8 C9 1.364(13)
C8 H8 0.9300
C9 C10 1.354(11)
C9 H9 0.9300
C10 C11 1.522(11)
C11 H11A 0.9700
C11 H11B 0.9700
C12 C13 1.485(11)
C12 C14 1.508(11)
C13 H13A 0.9600
C13 H13B 0.9600
C13 H13C 0.9600
C14 C15 1.389(9)
C15 C16 1.363(12)
C15 H15 0.9300
C16 C17 1.335(12)
C16 H16 0.9300
C17 C18 1.397(10)
C17 H17 0.9300
C18 C19 1.465(10)
C19 C20 1.528(10)
C20 H20A 0.9600
C20 H20B 0.9600
C20 H20C 0.9600
C21 C22 1.536(12)
C21 H21A 0.9700
C21 H21B 0.9700
C22 C23 1.361(11)
C22 C27 1.417(11)
C23 C24 1.361(13)
C23 H23 0.9300
C24 C25 1.345(14)
C24 H24 0.9300
C25 C26 1.449(13)
C25 H25 0.9300
C26 C27 1.392(12)
C26 C31 1.410(14)
C27 C28 1.475(13)
C28 C29 1.377(13)
C28 H28 0.9300
C29 C30 1.477(18)
C29 H29 0.9300
C30 C31 1.350(17)
C30 H30 0.9300
C31 H31 0.9300
C32 C33 1.327(16)
C32 C37 1.358(15)
C32 H32 0.9300
C33 C34 1.444(17)
C33 H33 0.9300
C34 C35 1.352(14)
C34 H34 0.9300
C35 C36 1.469(13)
C35 H35 0.9300
C36 C41 1.358(12)
C36 C37 1.430(12)
C37 C38 1.457(15)
C38 C39 1.338(15)
C38 H38 0.9300
C39 C40 1.434(16)
C39 H39 0.9300
C40 C41 1.373(13)
C40 H40 0.9300
C41 C42 1.548(12)
C42 H42A 0.9700
C42 H42B 0.9700
C43 C45 1.494(9)
C43 C44 1.496(9)
C44 H44A 0.9600
C44 H44B 0.9600
C44 H44C 0.9600
C45 C46 1.402(8)
C46 C47 1.355(10)
C46 H46 0.9300
C47 C48 1.379(10)
C47 H47 0.9300
C48 C49 1.359(8)
C48 H48 0.9300
C49 C50 1.503(9)
C50 C51 1.496(10)
C51 H51A 0.9600
C51 H51B 0.9600
C51 H51C 0.9600
S1 O4 1.379(6)
S1 O3 1.396(10)
S1 O2 1.424(8)
S1 C52 1.681(11)
C52 F1 1.236(12)
C52 F2 1.337(12)
C52 F3 1.408(15)
S2 O7 1.392(12)
S2 O5 1.416(10)
S2 O6 1.437(13)
S2 C53 1.664(16)
C53 F4 1.228(14)
C53 F5 1.289(12)
C53 F6 1.422(18)

loop_
_geom_torsion_atom_site_label_1
_geom_torsion_atom_site_label_2
_geom_torsion_atom_site_label_3
_geom_torsion_atom_site_label_4
_geom_torsion
N2 Zn1 N1 C12 0.2(5)
N5 Zn1 N1 C12 -151.3(5)
N4 Zn1 N1 C12 125.6(5)
N3 Zn1 N1 C12 0.8(7)
O1 Zn1 N1 C12 -83.6(5)
N2 Zn1 N1 C11 -170.7(6)
N5 Zn1 N1 C11 37.9(6)
N4 Zn1 N1 C11 -45.2(6)
N3 Zn1 N1 C11 -170.0(5)
O1 Zn1 N1 C11 105.6(5)
N5 Zn1 N2 C18 -67.5(6)
N4 Zn1 N2 C18 83.2(5)
N1 Zn1 N2 C18 -179.6(5)
N3 Zn1 N2 C18 0.7(4)
O1 Zn1 N2 C18 -91.0(5)
N5 Zn1 N2 C14 107.9(5)
N4 Zn1 N2 C14 -101.4(5)
N1 Zn1 N2 C14 -4.2(4)
N3 Zn1 N2 C14 176.2(5)
O1 Zn1 N2 C14 84.5(4)
N2 Zn1 N3 C19 2.5(4)
N5 Zn1 N3 C19 156.0(4)
N4 Zn1 N3 C19 -125.0(4)
N1 Zn1 N3 C19 1.8(7)
O1 Zn1 N3 C19 85.5(4)
N2 Zn1 N3 C21 173.3(5)
N5 Zn1 N3 C21 -33.2(5)
N4 Zn1 N3 C21 45.8(5)
N1 Zn1 N3 C21 172.6(5)
O1 Zn1 N3 C21 -103.6(5)
N2 Zn1 N4 C43 -161.2(5)
N5 Zn1 N4 C43 5.0(5)
N1 Zn1 N4 C43 114.9(5)
N3 Zn1 N4 C43 -88.1(5)
O1 Zn1 N4 C43 7.4(8)
N2 Zn1 N4 C42 15.4(8)
N5 Zn1 N4 C42 -178.4(7)
N1 Zn1 N4 C42 -68.5(7)
N3 Zn1 N4 C42 88.5(6)
O1 Zn1 N4 C42 -176.0(6)
N2 Zn1 N5 C45 153.2(4)
N4 Zn1 N5 C45 -3.3(4)
N1 Zn1 N5 C45 -103.4(4)
N3 Zn1 N5 C45 89.5(4)
O1 Zn1 N5 C45 178.0(4)
N2 Zn1 N5 C49 -23.5(7)
N4 Zn1 N5 C49 180.0(5)
N1 Zn1 N5 C49 79.9(5)
N3 Zn1 N5 C49 -87.2(5)
O1 Zn1 N5 C49 1.3(4)
N2 Zn1 O1 C50 168.4(6)
N5 Zn1 O1 C50 0.1(5)
N4 Zn1 O1 C50 -2.4(8)
N1 Zn1 O1 C50 -114.2(6)
N3 Zn1 O1 C50 94.1(6)
C6 C1 C2 C3 -2.5(13)
C1 C2 C3 C4 2.1(14)
C2 C3 C4 C5 -0.1(11)
C3 C4 C5 C6 -1.2(9)
C3 C4 C5 C10 -178.9(6)
C10 C5 C6 C1 178.4(6)
C4 C5 C6 C1 0.8(9)
C10 C5 C6 C7 -1.6(9)
C4 C5 C6 C7 -179.2(6)
C2 C1 C6 C5 1.1(11)
C2 C1 C6 C7 -178.9(8)
C5 C6 C7 C8 2.2(10)
C1 C6 C7 C8 -177.9(7)
C6 C7 C8 C9 -1.0(12)
C7 C8 C9 C10 -1.0(14)
C8 C9 C10 C5 1.6(12)
C8 C9 C10 C11 177.6(8)
C6 C5 C10 C9 -0.2(10)
C4 C5 C10 C9 177.3(6)
C6 C5 C10 C11 -176.2(6)
C4 C5 C10 C11 1.4(10)
C12 N1 C11 C10 173.9(6)
Zn1 N1 C11 C10 -15.5(9)
C9 C10 C11 N1 104.4(8)
C5 C10 C11 N1 -79.8(8)
C11 N1 C12 C13 -3.6(10)
Zn1 N1 C12 C13 -175.5(6)
C11 N1 C12 C14 175.3(6)
Zn1 N1 C12 C14 3.3(7)
C18 N2 C14 C15 -1.1(9)
Zn1 N2 C14 C15 -176.5(5)
C18 N2 C14 C12 -177.4(5)
Zn1 N2 C14 C12 7.2(7)
N1 C12 C14 N2 -7.0(9)
C13 C12 C14 N2 171.9(6)
N1 C12 C14 C15 177.0(6)
C13 C12 C14 C15 -4.1(10)
N2 C14 C15 C16 0.6(10)
C12 C14 C15 C16 176.5(6)
C14 C15 C16 C17 -0.5(11)
C15 C16 C17 C18 1.0(11)
C14 N2 C18 C17 1.6(9)
Zn1 N2 C18 C17 176.9(4)
C14 N2 C18 C19 -178.7(5)
Zn1 N2 C18 C19 -3.5(7)
C16 C17 C18 N2 -1.5(9)
C16 C17 C18 C19 178.9(6)
C21 N3 C19 C18 -175.8(6)
Zn1 N3 C19 C18 -5.0(6)
C21 N3 C19 C20 5.1(10)
Zn1 N3 C19 C20 175.9(5)
N2 C18 C19 N3 5.7(8)
C17 C18 C19 N3 -174.7(6)
N2 C18 C19 C20 -175.1(6)
C17 C18 C19 C20 4.5(9)
C19 N3 C21 C22 -109.0(7)
Zn1 N3 C21 C22 81.2(7)
N3 C21 C22 C23 36.4(10)
N3 C21 C22 C27 -142.5(7)
C27 C22 C23 C24 -0.2(12)
C21 C22 C23 C24 -179.2(7)
C22 C23 C24 C25 5.1(13)
C23 C24 C25 C26 -6.2(13)
C24 C25 C26 C27 2.7(12)
C24 C25 C26 C31 -178.4(8)
C31 C26 C27 C22 -176.9(7)
C25 C26 C27 C22 2.0(11)
C31 C26 C27 C28 1.3(11)
C25 C26 C27 C28 -179.8(7)
C23 C22 C27 C26 -3.2(10)
C21 C22 C27 C26 175.8(7)
C23 C22 C27 C28 178.6(7)
C21 C22 C27 C28 -2.4(10)
C26 C27 C28 C29 -1.5(12)
C22 C27 C28 C29 176.7(8)
C27 C28 C29 C30 1.9(13)
C28 C29 C30 C31 -2.4(15)
C29 C30 C31 C26 2.3(16)
C27 C26 C31 C30 -1.8(14)
C25 C26 C31 C30 179.3(9)
C37 C32 C33 C34 -2.6(15)
C32 C33 C34 C35 4.1(14)
C33 C34 C35 C36 -3.1(12)
C34 C35 C36 C41 -176.8(7)
C34 C35 C36 C37 0.7(10)
C33 C32 C37 C36 0.3(14)
C33 C32 C37 C38 179.9(9)
C41 C36 C37 C32 178.3(8)
C35 C36 C37 C32 0.7(11)
C41 C36 C37 C38 -1.3(10)
C35 C36 C37 C38 -178.9(6)
C32 C37 C38 C39 -176.7(10)
C36 C37 C38 C39 2.8(13)
C37 C38 C39 C40 -1.5(15)
C38 C39 C40 C41 -1.4(14)
C37 C36 C41 C40 -1.5(11)
C35 C36 C41 C40 176.0(7)
C37 C36 C41 C42 179.6(6)
C35 C36 C41 C42 -3.0(11)
C39 C40 C41 C36 3.0(12)
C39 C40 C41 C42 -178.1(8)
C43 N4 C42 C41 -165.3(7)
Zn1 N4 C42 C41 18.3(11)
C36 C41 C42 N4 -90.8(9)
C40 C41 C42 N4 90.2(9)
C42 N4 C43 C45 177.5(6)
Zn1 N4 C43 C45 -5.6(7)
C42 N4 C43 C44 -1.7(11)
Zn1 N4 C43 C44 175.2(6)
C49 N5 C45 C46 -2.1(8)
Zn1 N5 C45 C46 -179.0(4)
C49 N5 C45 C43 178.4(5)
Zn1 N5 C45 C43 1.5(6)
N4 C43 C45 N5 2.9(8)
C44 C43 C45 N5 -177.9(6)
N4 C43 C45 C46 -176.6(6)
C44 C43 C45 C46 2.6(10)
N5 C45 C46 C47 2.0(9)
C43 C45 C46 C47 -178.5(6)
C45 C46 C47 C48 -1.6(10)
C46 C47 C48 C49 1.4(10)
C45 N5 C49 C48 1.9(8)
Zn1 N5 C49 C48 178.4(4)
C45 N5 C49 C50 -178.8(6)
Zn1 N5 C49 C50 -2.3(7)
C47 C48 C49 N5 -1.5(9)
C47 C48 C49 C50 179.3(6)
Zn1 O1 C50 C51 -178.4(6)
Zn1 O1 C50 C49 -1.3(9)
N5 C49 C50 O1 2.2(10)
C48 C49 C50 O1 -178.5(7)
N5 C49 C50 C51 179.5(6)
C48 C49 C50 C51 -1.2(11)
O4 S1 C52 F1 -171.3(13)
O3 S1 C52 F1 61.4(16)
O2 S1 C52 F1 -49.2(16)
O4 S1 C52 F2 57.6(12)
O3 S1 C52 F2 -69.7(12)
O2 S1 C52 F2 179.7(10)
O4 S1 C52 F3 -49.3(11)
O3 S1 C52 F3 -176.6(12)
O2 S1 C52 F3 72.8(11)
O7 S2 C53 F4 -178.1(17)
O5 S2 C53 F4 -56.5(18)
O6 S2 C53 F4 58.3(19)
O7 S2 C53 F5 47.3(15)
O5 S2 C53 F5 169.0(13)
O6 S2 C53 F5 -76.2(17)
O7 S2 C53 F6 -60.5(13)
O5 S2 C53 F6 61.1(12)
O6 S2 C53 F6 176.0(15)
